data_7152226
loop_
_publ_author_name
'Bodipati, Naganjaneyulu'
'Peddinti, Rama Krishna'

_publ_section_title
;
 Chemical generation of o-quinone monoimines for the rapid construction of
 1,4-benzoxazine derivatives.
;
_journal_issue 10
_journal_name_full 'Organic &amp; biomolecular chemistry'
_journal_page_first 1958
_journal_page_last 1961
_journal_paper_doi 10.1039/c2ob06681e
_journal_volume 10
_journal_year 2012
_chemical_formula_moiety 'C12 H16 N2 O4'
_chemical_formula_sum 'C12 H16 N2 O4'
_chemical_formula_weight 252.27
_chemical_name_systematic
;
?
;
_space_group_IT_number 2
_symmetry_cell_setting triclinic
_symmetry_space_group_name_Hall '-P 1'
_symmetry_space_group_name_H-M 'P -1'
_atom_sites_solution_hydrogens geom
_atom_sites_solution_primary direct
_atom_sites_solution_secondary difmap
_audit_creation_method SHELXL-97
_cell_angle_alpha 64.890(10)
_cell_angle_beta 88.070(10)
_cell_angle_gamma 71.110(10)
_cell_formula_units_Z 2
_cell_length_a 8.418(2)
_cell_length_b 8.861(2)
_cell_length_c 9.944(2)
_cell_measurement_temperature 298(2)
_cell_volume 630.8(3)
_computing_cell_refinement SMART
_computing_data_collection SMART
_computing_data_reduction SAINTPLUS
_computing_structure_refinement 'SHELXTL (Sheldrick, 1997)'
_computing_structure_solution 'SHELXTL (Sheldrick, 1990)'
_diffrn_ambient_temperature 298(2)
_diffrn_measured_fraction_theta_full 0.994
_diffrn_measured_fraction_theta_max 0.994
_diffrn_measurement_device_type 'Bruker, APEX CCD area detector'
_diffrn_measurement_method SMART
_diffrn_radiation_monochromator graphite
_diffrn_radiation_source 'fine-focus sealed tube'
_diffrn_radiation_type MoK\a
_diffrn_radiation_wavelength 0.71073
_diffrn_reflns_av_R_equivalents 0.0196
_diffrn_reflns_av_sigmaI/netI 0.0144
_diffrn_reflns_limit_h_max 10
_diffrn_reflns_limit_h_min -10
_diffrn_reflns_limit_k_max 10
_diffrn_reflns_limit_k_min -10
_diffrn_reflns_limit_l_max 11
_diffrn_reflns_limit_l_min -11
_diffrn_reflns_number 6142
_diffrn_reflns_theta_full 25.26
_diffrn_reflns_theta_max 25.26
_diffrn_reflns_theta_min 2.28
_exptl_absorpt_coefficient_mu 0.101
_exptl_absorpt_correction_type none
_exptl_crystal_colour Orange
_exptl_crystal_density_diffrn 1.328
_exptl_crystal_density_method 'not measured'
_exptl_crystal_description Blocks
_exptl_crystal_F_000 268
_exptl_crystal_size_max 0.34
_exptl_crystal_size_mid 0.32
_exptl_crystal_size_min 0.30
_refine_diff_density_max 0.229
_refine_diff_density_min -0.207
_refine_diff_density_rms 0.060
_refine_ls_extinction_coef 0.132(15)
_refine_ls_extinction_expression Fc^*^=kFc[1+0.001xFc^2^\l^3^/sin(2\q)]^-1/4^
_refine_ls_extinction_method SHELXL
_refine_ls_goodness_of_fit_ref 1.055
_refine_ls_hydrogen_treatment mixed
_refine_ls_matrix_type full
_refine_ls_number_parameters 197
_refine_ls_number_reflns 2271
_refine_ls_number_restraints 0
_refine_ls_restrained_S_all 1.055
_refine_ls_R_factor_all 0.0504
_refine_ls_R_factor_gt 0.0474
_refine_ls_shift/su_max 0.000
_refine_ls_shift/su_mean 0.000
_refine_ls_structure_factor_coef Fsqd
_refine_ls_weighting_details 'calc w=1/[\s^2^(Fo^2^)+(0.0782P)^2^+0.0953P] where P=(Fo^2^+2Fc^2^)/3'
_refine_ls_weighting_scheme calc
_refine_ls_wR_factor_gt 0.1258
_refine_ls_wR_factor_ref 0.1295
_reflns_number_gt 2092
_reflns_number_total 2271
_reflns_threshold_expression >2sigma(I)
_cod_data_source_file c2ob06681e.txt
_cod_data_source_block datam
_cod_depositor_comments
;
The following automatic conversions were performed:

'_symmetry_cell_setting' value 'Triclinic' changed to 'triclinic'
according to /home/saulius/struct/CIF-dictionaries/cif_core.dic
dictionary named 'cif_core.dic' version 2.4.1 from 2010-06-29.

Automatic conversion script
Id: cif_fix_values 1715 2011-07-08 13:25:40Z adriana 
;
_cod_original_cell_volume 630.8(2)
_cod_database_code 7152226

loop_
_symmetry_equiv_pos_as_xyz
'x, y, z'
'-x, -y, -z'

loop_
_atom_site_label
_atom_site_type_symbol
_atom_site_fract_x
_atom_site_fract_y
_atom_site_fract_z
_atom_site_U_iso_or_equiv
_atom_site_adp_type
_atom_site_occupancy
_atom_site_symmetry_multiplicity
_atom_site_calc_flag
_atom_site_refinement_flags
C1 C 0.6726(3) 0.2567(4) 0.6965(3) 0.0926(7) Uani 1 1 d .
H1A H 0.7213 0.2098 0.7981 0.139 Uiso 1 1 calc R
H1B H 0.5730 0.2266 0.6955 0.139 Uiso 1 1 calc R
H1C H 0.6430 0.3833 0.6498 0.139 Uiso 1 1 calc R
C2 C 0.7976(3) 0.1795(3) 0.6133(2) 0.0781(5) Uani 1 1 d .
H2A H 0.8238 0.0520 0.6597 0.094 Uiso 1 1 calc R
H2B H 0.9012 0.2018 0.6226 0.094 Uiso 1 1 calc R
C3 C 0.7382(2) 0.2524(3) 0.44688(19) 0.0719(5) Uani 1 1 d .
H3A H 0.6996 0.3809 0.4024 0.086 Uiso 1 1 calc R
H3B H 0.8334 0.2130 0.3976 0.086 Uiso 1 1 calc R
C4 C 0.5986(2) 0.1951(2) 0.41954(16) 0.0569(4) Uani 1 1 d .
H4B H 0.638(2) 0.066(3) 0.460(2) 0.076(5) Uiso 1 1 d .
C5 C 0.44889(17) 0.19603(18) 0.22090(15) 0.0452(3) Uani 1 1 d .
H5 H 0.4922(18) 0.070(2) 0.2706(16) 0.043(3) Uiso 1 1 d .
C6 C 0.4361(2) 0.2584(2) 0.05323(16) 0.0519(4) Uani 1 1 d .
H6B H 0.552(2) 0.236(2) 0.0218(18) 0.057(4) Uiso 1 1 d .
C7 C 0.21408(16) 0.52119(18) 0.04224(14) 0.0435(3) Uani 1 1 d .
C8 C 0.11168(19) 0.70004(19) -0.03070(16) 0.0521(4) Uani 1 1 d .
H8B H 0.133(2) 0.771(2) -0.128(2) 0.057(4) Uiso 1 1 d .
C9 C -0.01493(19) 0.7730(2) 0.03630(18) 0.0554(4) Uani 1 1 d .
H9 H -0.083(2) 0.892(3) -0.013(2) 0.068(5) Uiso 1 1 d .
C10 C -0.04132(17) 0.66818(19) 0.17918(17) 0.0500(4) Uani 1 1 d .
C11 C 0.05949(17) 0.49143(18) 0.25699(15) 0.0455(3) Uani 1 1 d .
H11A H 0.0417 0.4234 0.3535 0.055 Uiso 1 1 calc R
C12 C 0.18586(16) 0.41889(17) 0.18893(14) 0.0412(3) Uani 1 1 d .
N1 N -0.17388(17) 0.7454(2) 0.25024(18) 0.0651(4) Uani 1 1 d .
N2 N 0.33861(16) 0.44431(18) -0.02280(14) 0.0526(3) Uani 1 1 d .
H2C H 0.369(2) 0.508(2) -0.097(2) 0.065(5) Uiso 1 1 d .
O1 O -0.2604(2) 0.9017(2) 0.1806(2) 0.1100(6) Uani 1 1 d .
O2 O -0.19622(17) 0.6534(2) 0.37737(17) 0.0842(4) Uani 1 1 d .
O3 O 0.28419(12) 0.24287(12) 0.26679(10) 0.0476(3) Uani 1 1 d .
O4 O 0.55085(12) 0.27146(12) 0.26071(10) 0.0482(3) Uani 1 1 d .
H4A H 0.498(2) 0.231(2) 0.469(2) 0.070(5) Uiso 1 1 d .
H6A H 0.387(2) 0.184(2) 0.0319(18) 0.059(4) Uiso 1 1 d .

loop_
_atom_site_aniso_label
_atom_site_aniso_U_11
_atom_site_aniso_U_22
_atom_site_aniso_U_33
_atom_site_aniso_U_23
_atom_site_aniso_U_13
_atom_site_aniso_U_12
C1 0.1006(16) 0.1195(18) 0.0749(13) -0.0535(13) 0.0039(11) -0.0431(14)
C2 0.0746(11) 0.0993(14) 0.0648(11) -0.0333(10) -0.0048(9) -0.0372(10)
C3 0.0716(11) 0.0952(13) 0.0556(9) -0.0272(9) 0.0067(8) -0.0445(10)
C4 0.0632(9) 0.0634(10) 0.0393(7) -0.0127(7) 0.0033(6) -0.0290(8)
C5 0.0437(7) 0.0418(7) 0.0471(7) -0.0185(6) 0.0070(5) -0.0125(5)
C6 0.0504(8) 0.0587(9) 0.0490(8) -0.0282(7) 0.0079(6) -0.0155(7)
C7 0.0417(7) 0.0487(7) 0.0399(7) -0.0172(6) 0.0027(5) -0.0181(6)
C8 0.0518(8) 0.0499(8) 0.0438(8) -0.0103(6) -0.0007(6) -0.0171(6)
C9 0.0506(8) 0.0444(8) 0.0604(9) -0.0168(7) -0.0055(7) -0.0102(6)
C10 0.0406(7) 0.0536(8) 0.0591(9) -0.0296(7) 0.0038(6) -0.0133(6)
C11 0.0421(7) 0.0505(8) 0.0453(7) -0.0201(6) 0.0068(5) -0.0190(6)
C12 0.0398(7) 0.0409(7) 0.0425(7) -0.0164(5) 0.0032(5) -0.0157(5)
N1 0.0492(7) 0.0706(9) 0.0773(10) -0.0424(8) 0.0071(6) -0.0091(6)
N2 0.0514(7) 0.0586(8) 0.0398(6) -0.0159(6) 0.0100(5) -0.0171(6)
O1 0.0971(11) 0.0741(9) 0.1166(13) -0.0403(9) 0.0207(9) 0.0200(8)
O2 0.0687(8) 0.0988(10) 0.0817(9) -0.0471(8) 0.0279(7) -0.0160(7)
O3 0.0455(5) 0.0413(5) 0.0481(5) -0.0133(4) 0.0099(4) -0.0141(4)
O4 0.0509(6) 0.0519(6) 0.0383(5) -0.0137(4) 0.0045(4) -0.0213(4)

loop_
_atom_type_symbol
_atom_type_description
_atom_type_scat_dispersion_real
_atom_type_scat_dispersion_imag
_atom_type_scat_source
C C 0.0033 0.0016 'International Tables Vol C Tables 4.2.6.8 and 6.1.1.4'
H H 0.0000 0.0000 'International Tables Vol C Tables 4.2.6.8 and 6.1.1.4'
N N 0.0061 0.0033 'International Tables Vol C Tables 4.2.6.8 and 6.1.1.4'
O O 0.0106 0.0060 'International Tables Vol C Tables 4.2.6.8 and 6.1.1.4'

loop_
_geom_angle_atom_site_label_1
_geom_angle_atom_site_label_2
_geom_angle_atom_site_label_3
_geom_angle
C2 C1 H1A 109.5
C2 C1 H1B 109.5
H1A C1 H1B 109.5
C2 C1 H1C 109.5
H1A C1 H1C 109.5
H1B C1 H1C 109.5
C1 C2 C3 114.39(18)
C1 C2 H2A 108.7
C3 C2 H2A 108.7
C1 C2 H2B 108.7
C3 C2 H2B 108.7
H2A C2 H2B 107.6
C4 C3 C2 113.08(14)
C4 C3 H3A 109.0
C2 C3 H3A 109.0
C4 C3 H3B 109.0
C2 C3 H3B 109.0
H3A C3 H3B 107.8
O4 C4 C3 108.83(12)
O4 C4 H4B 108.9(12)
C3 C4 H4B 109.6(12)
O4 C4 H4A 109.8(11)
C3 C4 H4A 112.3(11)
H4B C4 H4A 107.4(16)
O4 C5 O3 111.15(11)
O4 C5 C6 108.80(11)
O3 C5 C6 110.42(11)
O4 C5 H5 111.9(9)
O3 C5 H5 104.5(9)
C6 C5 H5 110.1(9)
N2 C6 C5 110.47(12)
N2 C6 H6B 109.8(9)
C5 C6 H6B 109.3(9)
N2 C6 H6A 113.1(9)
C5 C6 H6A 106.7(10)
H6B C6 H6A 107.3(13)
N2 C7 C8 122.33(13)
N2 C7 C12 119.50(13)
C8 C7 C12 118.17(13)
C9 C8 C7 121.07(14)
C9 C8 H8B 120.5(10)
C7 C8 H8B 118.5(10)
C8 C9 C10 119.31(14)
C8 C9 H9 120.6(11)
C10 C9 H9 120.1(11)
C9 C10 C11 121.59(14)
C9 C10 N1 119.32(14)
C11 C10 N1 119.07(14)
C12 C11 C10 118.79(13)
C12 C11 H11A 120.6
C10 C11 H11A 120.6
C11 C12 O3 118.27(11)
C11 C12 C7 121.04(13)
O3 C12 C7 120.69(12)
O1 N1 O2 122.40(15)
O1 N1 C10 118.18(16)
O2 N1 C10 119.43(14)
C7 N2 C6 120.64(12)
C7 N2 H2C 118.4(13)
C6 N2 H2C 119.9(13)
C12 O3 C5 114.55(9)
C5 O4 C4 113.46(10)

loop_
_geom_bond_atom_site_label_1
_geom_bond_atom_site_label_2
_geom_bond_distance
C1 C2 1.489(3)
C1 H1A 0.9600
C1 H1B 0.9600
C1 H1C 0.9600
C2 C3 1.531(2)
C2 H2A 0.9700
C2 H2B 0.9700
C3 C4 1.496(2)
C3 H3A 0.9700
C3 H3B 0.9700
C4 O4 1.4400(17)
C4 H4B 0.98(2)
C4 H4A 1.00(2)
C5 O4 1.3996(17)
C5 O3 1.4312(16)
C5 C6 1.513(2)
C5 H5 0.948(15)
C6 N2 1.438(2)
C6 H6B 1.000(18)
C6 H6A 0.976(18)
C7 N2 1.3591(19)
C7 C8 1.401(2)
C7 C12 1.4141(19)
C8 C9 1.367(2)
C8 H8B 0.956(18)
C9 C10 1.387(2)
C9 H9 0.93(2)
C10 C11 1.388(2)
C10 N1 1.441(2)
C11 C12 1.3715(19)
C11 H11A 0.9300
C12 O3 1.3783(16)
N1 O1 1.223(2)
N1 O2 1.227(2)
N2 H2C 0.816(19)
